data_9016714
loop_
_publ_author_name
'Howard, C. J.'
'Hill, R. J.'
'Reichert, B. E.'

_publ_section_title
;
 Structures of the ZrO2 polymorphs at room temperature
 by high-resolution neutron powder diffraction
;
_journal_issue 2
_journal_name_full 'Acta Crystallographica, Section B'
_journal_page_first 116
_journal_page_last 120
_journal_paper_doi 10.1107/S0108768187010279
_journal_volume 44
_journal_year 1988
_chemical_compound_source Synthetic
_chemical_formula_sum 'O2 Zr'
_chemical_name_mineral Baddeleyite
_space_group_IT_number 14
_symmetry_space_group_name_Hall '-P 2ybc'
_symmetry_space_group_name_H-M 'P 1 21/c 1'
_cell_angle_alpha 90
_cell_angle_beta 99.230
_cell_angle_gamma 90
_cell_length_a 5.1505
_cell_length_b 5.2116
_cell_length_c 5.3173
_cell_formula_units_Z 4
_cell_volume 140.881
_database_code_amcsd 0019229
_exptl_crystal_density_diffrn 5.810
_cod_original_formula_sum 'Zr O2'
_cod_database_code 9016714

loop_
_space_group_symop_operation_xyz
x,y,z
x,1/2-y,1/2+z
-x,1/2+y,1/2-z
-x,-y,-z

loop_
_atom_site_label
_atom_site_fract_x
_atom_site_fract_y
_atom_site_fract_z
_atom_site_U_iso_or_equiv
Zr 0.27540 0.03950 0.20830 0.00418
O1 0.07000 0.33170 0.34470 0.00697
O2 0.44960 0.75690 0.47920 0.00583

loop_
_cod_related_entry_id
_cod_related_entry_database
_cod_related_entry_code
1 AMCSD 0019229
